data_8107048
loop_
_publ_author_name
'Xu, Chunying'
'Fu, Liyan'
'Lou, Xinhua'

_publ_section_title
;
 Crystal structure of poly[bis(adipate-\k4 O,O&#x2032;:O&#x2032;&#x2032;,
 O&#x2032;&#x2032;&#x2032;)(1,4-bis(2-methyl-1H-benzo[d]imidazol-1-yl)benzene-\k2
 N:N&#x2032;)dizinc(II), C36H38N4O8Zn2
;
_journal_issue 3
_journal_name_full 'Zeitschrift f\"ur Kristallographie - New Crystal Structures'
_journal_page_first 917
_journal_page_last 919
_journal_paper_doi 10.1515/ncrs-2016-0006
_journal_volume 231
_journal_year 2016
_chemical_formula_sum 'C18 H19 N2 O4 Zn'
_chemical_formula_weight 392.72
_space_group_IT_number 14
_space_group_name_Hall '-P 2yn'
_space_group_name_H-M_alt 'P 1 21/n 1'
_symmetry_cell_setting monoclinic
_symmetry_space_group_name_H-M 'P 1 21/n 1'
_atom_sites_solution_hydrogens geom
_atom_sites_solution_primary direct
_atom_sites_solution_secondary difmap
_cell_angle_alpha 90.00
_cell_angle_beta 112.56(3)
_cell_angle_gamma 90.00
_cell_formula_units_Z 4
_cell_length_a 13.144(3)
_cell_length_b 9.0091(18)
_cell_length_c 15.468(3)
_cell_measurement_reflns_used 5767
_cell_measurement_temperature 293(2)
_cell_measurement_theta_max 29.1292
_cell_measurement_theta_min 2.2553
_cell_volume 1691.5(7)
_computing_cell_refinement 'CrystalClear (Rigaku/MSC Inc., 2006)'
_computing_data_collection 'CrystalClear (Rigaku/MSC Inc., 2006)'
_computing_data_reduction 'CrystalClear (Rigaku/MSC Inc., 2006)'
_computing_molecular_graphics SHELXTL
_computing_publication_material SHELXTL
_computing_structure_refinement 'SHELXL-97 (Sheldrick, 1997)'
_computing_structure_solution 'SHELXS-97 (Sheldrick, 1990)'
_diffrn_ambient_temperature 293(2)
_diffrn_detector_area_resol_mean 28.5714
_diffrn_measured_fraction_theta_full 0.993
_diffrn_measured_fraction_theta_max 0.993
_diffrn_measurement_device_type 'Rigaku Saturn'
_diffrn_measurement_method \w
_diffrn_radiation_monochromator graphite
_diffrn_radiation_source 'fine-focus sealed tube'
_diffrn_radiation_type MoK\a
_diffrn_radiation_wavelength 0.71073
_diffrn_reflns_av_R_equivalents 0.0370
_diffrn_reflns_av_sigmaI/netI 0.0315
_diffrn_reflns_limit_h_max 17
_diffrn_reflns_limit_h_min -17
_diffrn_reflns_limit_k_max 12
_diffrn_reflns_limit_k_min -12
_diffrn_reflns_limit_l_max 21
_diffrn_reflns_limit_l_min -21
_diffrn_reflns_number 22102
_diffrn_reflns_theta_full 29.20
_diffrn_reflns_theta_max 29.20
_diffrn_reflns_theta_min 2.59
_exptl_absorpt_coefficient_mu 1.477
_exptl_absorpt_correction_T_max 0.8199
_exptl_absorpt_correction_T_min 0.7666
_exptl_absorpt_correction_type multi-scan
_exptl_absorpt_process_details 'Jacobson, R. (1998) Private communication'
_exptl_crystal_colour Colourless
_exptl_crystal_density_diffrn 1.542
_exptl_crystal_density_method 'not measured'
_exptl_crystal_description Prism
_exptl_crystal_F_000 812
_exptl_crystal_size_max 0.19
_exptl_crystal_size_mid 0.16
_exptl_crystal_size_min 0.14
_refine_diff_density_max 0.434
_refine_diff_density_min -0.330
_refine_diff_density_rms 0.066
_refine_ls_extinction_method none
_refine_ls_goodness_of_fit_ref 1.053
_refine_ls_hydrogen_treatment constr
_refine_ls_matrix_type full
_refine_ls_number_parameters 227
_refine_ls_number_reflns 4549
_refine_ls_number_restraints 0
_refine_ls_restrained_S_all 1.053
_refine_ls_R_factor_all 0.0538
_refine_ls_R_factor_gt 0.0468
_refine_ls_shift/su_max 0.018
_refine_ls_shift/su_mean 0.000
_refine_ls_structure_factor_coef Fsqd
_refine_ls_weighting_details 'calc w=1/[\s^2^(Fo^2^)+(0.0360P)^2^+1.7925P] where P=(Fo^2^+2Fc^2^)/3'
_refine_ls_weighting_scheme calc
_refine_ls_wR_factor_gt 0.0938
_refine_ls_wR_factor_ref 0.0980
_reflns_number_gt 4119
_reflns_number_total 4549
_reflns_threshold_expression >2sigma(I)
_cod_data_source_file suppl_ncrs-2016-0006_suppl.cif
_cod_data_source_block 1
_cod_original_cell_volume 1691.6(6)
_cod_original_sg_symbol_H-M P2(1)/n
_cod_database_code 8107048

loop_
_symmetry_equiv_pos_as_xyz
'x, y, z'
'-x+1/2, y+1/2, -z+1/2'
'-x, -y, -z'
'x-1/2, -y-1/2, z-1/2'

loop_
_atom_site_label
_atom_site_type_symbol
_atom_site_fract_x
_atom_site_fract_y
_atom_site_fract_z
_atom_site_U_iso_or_equiv
_atom_site_adp_type
_atom_site_occupancy
_atom_site_symmetry_multiplicity
_atom_site_calc_flag
_atom_site_refinement_flags
_atom_site_disorder_assembly
_atom_site_disorder_group
O3 O 0.86930(16) -0.3600(2) 0.03775(14) 0.0405(4) Uani 1 1 d . . .
O4 O 0.92071(18) -0.2968(2) -0.07855(15) 0.0466(5) Uani 1 1 d . . .
Zn1 Zn 0.96973(2) 0.45613(3) 0.079397(18) 0.02661(9) Uani 1 1 d . . .
C3 C 0.92730(18) 0.4812(3) 0.25859(15) 0.0250(5) Uani 1 1 d . . .
N2 N 0.88554(16) 0.2544(2) 0.28915(13) 0.0273(4) Uani 1 1 d . . .
N1 N 0.93696(16) 0.3861(2) 0.19127(13) 0.0250(4) Uani 1 1 d . . .
O1 O 0.85115(17) 0.3415(2) -0.02559(13) 0.0430(5) Uani 1 1 d . . .
C10 C 0.92739(19) 0.0700(3) 0.41927(16) 0.0257(5) Uani 1 1 d . . .
C8 C 0.89479(19) 0.3992(3) 0.32010(16) 0.0281(5) Uani 1 1 d . . .
C2 C 0.91236(19) 0.2520(3) 0.21208(16) 0.0261(5) Uani 1 1 d . . .
C16 C 0.8151(2) -0.0182(3) -0.09923(18) 0.0311(5) Uani 1 1 d . . .
H16A H 0.8281 -0.0517 -0.1537 0.037 Uiso 1 1 calc R . .
H16B H 0.8829 0.0256 -0.0558 0.037 Uiso 1 1 calc R . .
C13 C 0.8432(2) 0.3328(3) -0.10885(17) 0.0291(5) Uani 1 1 d . . .
C7 C 0.8773(2) 0.4640(3) 0.39470(19) 0.0398(6) Uani 1 1 d . . .
H7 H 0.8554 0.4084 0.4352 0.048 Uiso 1 1 calc R . .
C9 C 0.8444(2) 0.1336(3) 0.32932(17) 0.0340(6) Uani 1 1 d . . .
H9A H 0.8189 0.0545 0.2835 0.041 Uiso 1 1 calc R . .
H9B H 0.7813 0.1692 0.3412 0.041 Uiso 1 1 calc R . .
C4 C 0.9460(2) 0.6323(3) 0.27129(19) 0.0348(6) Uani 1 1 d . . .
H4 H 0.9694 0.6880 0.2318 0.042 Uiso 1 1 calc R . .
C12 C 0.8880(2) 0.0036(3) 0.48136(17) 0.0298(5) Uani 1 1 d . . .
H12 H 0.8130 0.0058 0.4692 0.036 Uiso 1 1 calc R . .
C14 C 0.7536(2) 0.2340(3) -0.17440(18) 0.0357(6) Uani 1 1 d . . .
H14A H 0.7762 0.2003 -0.2239 0.043 Uiso 1 1 calc R . .
H14B H 0.6873 0.2930 -0.2033 0.043 Uiso 1 1 calc R . .
C11 C 1.0399(2) 0.0660(3) 0.43842(16) 0.0286(5) Uani 1 1 d . . .
H11 H 1.0669 0.1102 0.3972 0.034 Uiso 1 1 calc R . .
C15 C 0.7254(2) 0.0992(3) -0.12909(19) 0.0333(5) Uani 1 1 d . . .
H15A H 0.7118 0.1311 -0.0746 0.040 Uiso 1 1 calc R . .
H15B H 0.6580 0.0553 -0.1729 0.040 Uiso 1 1 calc R . .
C1 C 0.9145(3) 0.1157(3) 0.1596(2) 0.0413(6) Uani 1 1 d . . .
H1A H 0.8405 0.0826 0.1252 0.062 Uiso 1 1 calc R . .
H1B H 0.9546 0.0396 0.2027 0.062 Uiso 1 1 calc R . .
H1C H 0.9499 0.1362 0.1170 0.062 Uiso 1 1 calc R . .
C6 C 0.8940(3) 0.6139(4) 0.4055(2) 0.0485(7) Uani 1 1 d . . .
H6 H 0.8824 0.6618 0.4542 0.058 Uiso 1 1 calc R . .
C5 C 0.9281(3) 0.6965(3) 0.3452(2) 0.0456(7) Uani 1 1 d . . .
H5 H 0.9392 0.7981 0.3551 0.055 Uiso 1 1 calc R . .
O2 O 0.90226(16) 0.4011(2) -0.14265(14) 0.0435(5) Uani 1 1 d . . .
C18 C 0.8652(2) -0.2792(3) -0.02928(17) 0.0295(5) Uani 1 1 d . . .
C17 C 0.7854(2) -0.1504(3) -0.0531(2) 0.0359(6) Uani 1 1 d . . .
H17A H 0.7136 -0.1863 -0.0943 0.043 Uiso 1 1 calc R . .
H17B H 0.7789 -0.1168 0.0041 0.043 Uiso 1 1 calc R . .

loop_
_atom_site_aniso_label
_atom_site_aniso_U_11
_atom_site_aniso_U_22
_atom_site_aniso_U_33
_atom_site_aniso_U_23
_atom_site_aniso_U_13
_atom_site_aniso_U_12
O3 0.0479(11) 0.0330(10) 0.0452(11) 0.0119(8) 0.0231(9) 0.0097(9)
O4 0.0585(13) 0.0409(11) 0.0556(12) 0.0108(9) 0.0387(11) 0.0194(10)
Zn1 0.03365(16) 0.02572(15) 0.02510(15) 0.00327(11) 0.01641(12) 0.00014(11)
C3 0.0230(10) 0.0296(12) 0.0228(10) -0.0011(9) 0.0092(9) 0.0014(9)
N2 0.0298(10) 0.0298(10) 0.0235(9) 0.0068(8) 0.0115(8) 0.0007(8)
N1 0.0320(10) 0.0237(9) 0.0220(9) 0.0023(7) 0.0133(8) 0.0001(8)
O1 0.0534(12) 0.0446(11) 0.0306(9) -0.0073(8) 0.0156(9) -0.0156(10)
C10 0.0289(11) 0.0250(11) 0.0239(11) 0.0038(9) 0.0110(9) -0.0024(9)
C8 0.0261(11) 0.0354(13) 0.0223(11) 0.0027(10) 0.0089(9) 0.0008(10)
C2 0.0267(11) 0.0275(11) 0.0257(11) 0.0024(9) 0.0119(9) -0.0012(9)
C16 0.0337(13) 0.0279(12) 0.0342(12) 0.0010(10) 0.0157(10) 0.0002(10)
C13 0.0311(12) 0.0226(11) 0.0319(12) 0.0030(9) 0.0101(10) 0.0018(9)
C7 0.0406(15) 0.0543(18) 0.0297(13) -0.0016(12) 0.0194(11) -0.0003(13)
C9 0.0320(13) 0.0387(14) 0.0297(12) 0.0099(11) 0.0102(10) -0.0065(11)
C4 0.0372(13) 0.0309(13) 0.0381(13) -0.0028(11) 0.0165(11) -0.0022(11)
C12 0.0286(12) 0.0338(13) 0.0303(12) 0.0054(10) 0.0149(10) -0.0014(10)
C14 0.0375(14) 0.0312(13) 0.0309(13) 0.0056(10) 0.0047(11) -0.0035(11)
C11 0.0329(12) 0.0306(12) 0.0268(11) 0.0053(9) 0.0163(10) -0.0054(10)
C15 0.0272(12) 0.0286(12) 0.0401(14) 0.0032(11) 0.0086(10) -0.0024(10)
C1 0.0593(18) 0.0275(13) 0.0428(15) -0.0032(11) 0.0259(14) -0.0038(13)
C6 0.0554(18) 0.0565(19) 0.0400(15) -0.0203(14) 0.0253(14) -0.0036(15)
C5 0.0504(17) 0.0383(15) 0.0509(17) -0.0150(13) 0.0224(14) -0.0044(13)
O2 0.0439(11) 0.0483(12) 0.0410(11) -0.0029(9) 0.0192(9) -0.0165(9)
C18 0.0313(12) 0.0241(11) 0.0327(12) -0.0010(10) 0.0120(10) -0.0007(10)
C17 0.0372(14) 0.0302(13) 0.0467(15) 0.0055(11) 0.0231(12) 0.0058(11)

loop_
_atom_type_symbol
_atom_type_description
_atom_type_scat_dispersion_real
_atom_type_scat_dispersion_imag
_atom_type_scat_source
C C 0.0033 0.0016 'International Tables Vol C Tables 4.2.6.8 and 6.1.1.4'
H H 0.0000 0.0000 'International Tables Vol C Tables 4.2.6.8 and 6.1.1.4'
N N 0.0061 0.0033 'International Tables Vol C Tables 4.2.6.8 and 6.1.1.4'
O O 0.0106 0.0060 'International Tables Vol C Tables 4.2.6.8 and 6.1.1.4'
Zn Zn 0.2839 1.4301 'International Tables Vol C Tables 4.2.6.8 and 6.1.1.4'

loop_
_geom_angle_atom_site_label_1
_geom_angle_atom_site_label_2
_geom_angle_atom_site_label_3
_geom_angle
_geom_angle_site_symmetry_1
_geom_angle_site_symmetry_3
C18 O3 Zn1 123.08(17) . 1_545
C18 O4 Zn1 132.25(18) . 3_755
N1 Zn1 O4 99.65(8) . 3_755
N1 Zn1 O2 101.06(8) . 3_765
O4 Zn1 O2 89.56(9) 3_755 3_765
N1 Zn1 O1 99.96(8) . .
O4 Zn1 O1 87.97(9) 3_755 .
O2 Zn1 O1 158.96(8) 3_765 .
N1 Zn1 O3 101.28(8) . 1_565
O4 Zn1 O3 159.05(8) 3_755 1_565
O2 Zn1 O3 87.41(9) 3_765 1_565
O1 Zn1 O3 87.47(9) . 1_565
N1 Zn1 Zn1 176.10(6) . 3_765
O4 Zn1 Zn1 76.55(6) 3_755 3_765
O2 Zn1 Zn1 78.20(6) 3_765 3_765
O1 Zn1 Zn1 80.90(6) . 3_765
O3 Zn1 Zn1 82.54(6) 1_565 3_765
C4 C3 N1 130.5(2) . .
C4 C3 C8 120.5(2) . .
N1 C3 C8 108.9(2) . .
C2 N2 C8 107.48(19) . .
C2 N2 C9 128.5(2) . .
C8 N2 C9 123.8(2) . .
C2 N1 C3 106.22(19) . .
C2 N1 Zn1 129.87(16) . .
C3 N1 Zn1 123.70(15) . .
C13 O1 Zn1 125.78(17) . .
C12 C10 C11 119.3(2) . .
C12 C10 C9 118.0(2) . .
C11 C10 C9 122.5(2) . .
N2 C8 C7 131.7(2) . .
N2 C8 C3 105.9(2) . .
C7 C8 C3 122.4(2) . .
N1 C2 N2 111.5(2) . .
N1 C2 C1 124.6(2) . .
N2 C2 C1 123.9(2) . .
C17 C16 C15 112.4(2) . .
C17 C16 H16A 109.1 . .
C15 C16 H16A 109.1 . .
C17 C16 H16B 109.1 . .
C15 C16 H16B 109.1 . .
H16A C16 H16B 107.9 . .
O1 C13 O2 125.3(2) . .
O1 C13 C14 117.5(2) . .
O2 C13 C14 117.2(2) . .
C6 C7 C8 116.5(3) . .
C6 C7 H7 121.7 . .
C8 C7 H7 121.7 . .
N2 C9 C10 114.9(2) . .
N2 C9 H9A 108.6 . .
C10 C9 H9A 108.6 . .
N2 C9 H9B 108.6 . .
C10 C9 H9B 108.6 . .
H9A C9 H9B 107.5 . .
C3 C4 C5 117.0(3) . .
C3 C4 H4 121.5 . .
C5 C4 H4 121.5 . .
C10 C12 C11 120.2(2) . 3_756
C10 C12 H12 119.9 . .
C11 C12 H12 119.9 3_756 .
C13 C14 C15 115.2(2) . .
C13 C14 H14A 108.5 . .
C15 C14 H14A 108.5 . .
C13 C14 H14B 108.5 . .
C15 C14 H14B 108.5 . .
H14A C14 H14B 107.5 . .
C12 C11 C10 120.5(2) 3_756 .
C12 C11 H11 119.8 3_756 .
C10 C11 H11 119.8 . .
C16 C15 C14 113.6(2) . .
C16 C15 H15A 108.8 . .
C14 C15 H15A 108.8 . .
C16 C15 H15B 108.8 . .
C14 C15 H15B 108.8 . .
H15A C15 H15B 107.7 . .
C2 C1 H1A 109.5 . .
C2 C1 H1B 109.5 . .
H1A C1 H1B 109.5 . .
C2 C1 H1C 109.5 . .
H1A C1 H1C 109.5 . .
H1B C1 H1C 109.5 . .
C7 C6 C5 121.5(3) . .
C7 C6 H6 119.2 . .
C5 C6 H6 119.2 . .
C4 C5 C6 122.0(3) . .
C4 C5 H5 119.0 . .
C6 C5 H5 119.0 . .
C13 O2 Zn1 129.65(18) . 3_765
O4 C18 O3 125.5(2) . .
O4 C18 C17 117.5(2) . .
O3 C18 C17 117.0(2) . .
C16 C17 C18 116.0(2) . .
C16 C17 H17A 108.3 . .
C18 C17 H17A 108.3 . .
C16 C17 H17B 108.3 . .
C18 C17 H17B 108.3 . .
H17A C17 H17B 107.4 . .

loop_
_geom_bond_atom_site_label_1
_geom_bond_atom_site_label_2
_geom_bond_distance
_geom_bond_site_symmetry_2
O3 C18 1.251(3) .
O3 Zn1 2.0610(19) 1_545
O4 C18 1.251(3) .
O4 Zn1 2.0368(19) 3_755
Zn1 N1 2.0372(18) .
Zn1 O4 2.0368(19) 3_755
Zn1 O2 2.044(2) 3_765
Zn1 O1 2.047(2) .
Zn1 O3 2.0610(19) 1_565
Zn1 Zn1 2.9650(8) 3_765
C3 C4 1.384(4) .
C3 N1 1.391(3) .
C3 C8 1.395(3) .
N2 C2 1.367(3) .
N2 C8 1.378(3) .
N2 C9 1.457(3) .
N1 C2 1.322(3) .
O1 C13 1.254(3) .
C10 C12 1.390(3) .
C10 C11 1.392(3) .
C10 C9 1.513(3) .
C8 C7 1.389(3) .
C2 C1 1.478(3) .
C16 C17 1.515(3) .
C16 C15 1.518(3) .
C16 H16A 0.9700 .
C16 H16B 0.9700 .
C13 O2 1.252(3) .
C13 C14 1.514(3) .
C7 C6 1.368(4) .
C7 H7 0.9300 .
C9 H9A 0.9700 .
C9 H9B 0.9700 .
C4 C5 1.379(4) .
C4 H4 0.9300 .
C12 C11 1.389(3) 3_756
C12 H12 0.9300 .
C14 C15 1.517(3) .
C14 H14A 0.9700 .
C14 H14B 0.9700 .
C11 C12 1.389(3) 3_756
C11 H11 0.9300 .
C15 H15A 0.9700 .
C15 H15B 0.9700 .
C1 H1A 0.9600 .
C1 H1B 0.9600 .
C1 H1C 0.9600 .
C6 C5 1.395(4) .
C6 H6 0.9300 .
C5 H5 0.9300 .
O2 Zn1 2.044(2) 3_765
C18 C17 1.511(3) .
C17 H17A 0.9700 .
C17 H17B 0.9700 .

loop_
_geom_torsion_atom_site_label_1
_geom_torsion_atom_site_label_2
_geom_torsion_atom_site_label_3
_geom_torsion_atom_site_label_4
_geom_torsion
_geom_torsion_site_symmetry_1
_geom_torsion_site_symmetry_2
_geom_torsion_site_symmetry_3
_geom_torsion_site_symmetry_4
C4 C3 N1 C2 178.4(3) . . . .
C8 C3 N1 C2 -0.6(3) . . . .
C4 C3 N1 Zn1 -6.4(4) . . . .
C8 C3 N1 Zn1 174.59(15) . . . .
O4 Zn1 N1 C2 -47.6(2) 3_755 . . .
O2 Zn1 N1 C2 -139.0(2) 3_765 . . .
O1 Zn1 N1 C2 42.0(2) . . . .
O3 Zn1 N1 C2 131.4(2) 1_565 . . .
O4 Zn1 N1 C3 138.40(18) 3_755 . . .
O2 Zn1 N1 C3 46.96(19) 3_765 . . .
O1 Zn1 N1 C3 -131.98(18) . . . .
O3 Zn1 N1 C3 -42.59(19) 1_565 . . .
N1 Zn1 O1 C13 -171.5(2) . . . .
O4 Zn1 O1 C13 -72.1(2) 3_755 . . .
O2 Zn1 O1 C13 11.4(4) 3_765 . . .
O3 Zn1 O1 C13 87.5(2) 1_565 . . .
Zn1 Zn1 O1 C13 4.6(2) 3_765 . . .
C2 N2 C8 C7 179.9(3) . . . .
C9 N2 C8 C7 4.9(4) . . . .
C2 N2 C8 C3 0.3(3) . . . .
C9 N2 C8 C3 -174.7(2) . . . .
C4 C3 C8 N2 -178.9(2) . . . .
N1 C3 C8 N2 0.2(3) . . . .
C4 C3 C8 C7 1.5(4) . . . .
N1 C3 C8 C7 -179.4(2) . . . .
C3 N1 C2 N2 0.8(3) . . . .
Zn1 N1 C2 N2 -174.00(15) . . . .
C3 N1 C2 C1 -178.6(2) . . . .
Zn1 N1 C2 C1 6.6(4) . . . .
C8 N2 C2 N1 -0.7(3) . . . .
C9 N2 C2 N1 174.0(2) . . . .
C8 N2 C2 C1 178.7(2) . . . .
C9 N2 C2 C1 -6.6(4) . . . .
Zn1 O1 C13 O2 -5.1(4) . . . .
Zn1 O1 C13 C14 176.13(17) . . . .
N2 C8 C7 C6 -179.8(3) . . . .
C3 C8 C7 C6 -0.2(4) . . . .
C2 N2 C9 C10 106.2(3) . . . .
C8 N2 C9 C10 -80.0(3) . . . .
C12 C10 C9 N2 153.6(2) . . . .
C11 C10 C9 N2 -31.3(4) . . . .
N1 C3 C4 C5 179.5(2) . . . .
C8 C3 C4 C5 -1.6(4) . . . .
C11 C10 C12 C11 0.0(4) . . . 3_756
C9 C10 C12 C11 175.3(2) . . . 3_756
O1 C13 C14 C15 -31.8(3) . . . .
O2 C13 C14 C15 149.3(2) . . . .
C12 C10 C11 C12 0.0(4) . . . 3_756
C9 C10 C11 C12 -175.1(2) . . . 3_756
C17 C16 C15 C14 179.2(2) . . . .
C13 C14 C15 C16 -70.4(3) . . . .
C8 C7 C6 C5 -0.7(4) . . . .
C3 C4 C5 C6 0.7(4) . . . .
C7 C6 C5 C4 0.5(5) . . . .
O1 C13 O2 Zn1 1.2(4) . . . 3_765
C14 C13 O2 Zn1 179.89(17) . . . 3_765
Zn1 O4 C18 O3 3.2(4) 3_755 . . .
Zn1 O4 C18 C17 -176.16(19) 3_755 . . .
Zn1 O3 C18 O4 -0.9(4) 1_545 . . .
Zn1 O3 C18 C17 178.52(17) 1_545 . . .
C15 C16 C17 C18 174.5(2) . . . .
O4 C18 C17 C16 -27.8(4) . . . .
O3 C18 C17 C16 152.8(2) . . . .
